data_4314198
loop_
_publ_author_name
'Arindam Mukherjee'
'Indranil Rudra'
'Sunil G. Naik'
'Suryanarayanasastry Ramasesha'
'Munirathinam Nethaji'
'Akhil R. Chakravarty'

_publ_section_title
;
 Covalent Linkage of the Type-2 and Type-3 Structural Mimics to Model the
 Active Site Structure of Multicopper Oxidases: Synthesis and Magneto-
 Structural Properties of Two Angular Trinuclear Copper(II) Complexes
;
_journal_name_full 'Inorganic Chemistry'
_journal_page_first 5660
_journal_page_last 5668
_journal_paper_doi 10.1021/ic034565i
_journal_volume 42
_journal_year 2003
_chemical_formula_moiety 'C37 H38 Cl1 Cu3 N6 O11.5'
_chemical_formula_sum 'C37 H38 Cl Cu3 N6 O11.5'
_chemical_formula_weight 976.80
_chemical_name_systematic
;
 ?
;
_space_group_IT_number 14
_symmetry_cell_setting monoclinic
_symmetry_space_group_name_Hall '-P 2ybc'
_symmetry_space_group_name_H-M 'P 1 21/c 1'
_atom_sites_solution_hydrogens geom
_atom_sites_solution_primary direct
_atom_sites_solution_secondary difmap
_audit_creation_method SHELXL-97
_cell_angle_alpha 90.00
_cell_angle_beta 97.925(3)
_cell_angle_gamma 90.00
_cell_formula_units_Z 4
_cell_length_a 13.884(3)
_cell_length_b 19.224(4)
_cell_length_c 14.829(3)
_cell_measurement_reflns_used 0
_cell_measurement_temperature 293(2)
_cell_measurement_theta_max 0
_cell_measurement_theta_min 0
_cell_volume 3920.1(14)
_computing_cell_refinement 'Bruker SMART'
_computing_data_collection 'Bruker SMART'
_computing_data_reduction 'Bruker SAINT'
_computing_molecular_graphics 'Ortep-3 for Windows (Farrugia, 1997)'
_computing_publication_material 'WinGX publication routines (Farrugia, 1999)'
_computing_structure_refinement 'SHELXL-97 (Sheldrick, 1997)'
_computing_structure_solution 'SHELXS-97 (Sheldrick, 1997)'
_diffrn_ambient_temperature 293(2)
_diffrn_measured_fraction_theta_full 0.989
_diffrn_measured_fraction_theta_max 0.989
_diffrn_measurement_device_type 'CCD area detector'
_diffrn_measurement_method 'Phi and omega scans'
_diffrn_radiation_monochromator graphite
_diffrn_radiation_source 'fine-focus sealed tube'
_diffrn_radiation_type MoK\a
_diffrn_radiation_wavelength 0.71073
_diffrn_reflns_av_R_equivalents 0.0804
_diffrn_reflns_av_sigmaI/netI 0.0978
_diffrn_reflns_limit_h_max 17
_diffrn_reflns_limit_h_min -17
_diffrn_reflns_limit_k_max 21
_diffrn_reflns_limit_k_min -23
_diffrn_reflns_limit_l_max 18
_diffrn_reflns_limit_l_min -18
_diffrn_reflns_number 30001
_diffrn_reflns_theta_full 26.04
_diffrn_reflns_theta_max 26.04
_diffrn_reflns_theta_min 1.48
_exptl_absorpt_coefficient_mu 1.751
_exptl_absorpt_correction_T_max 0.6752
_exptl_absorpt_correction_T_min 0.5143
_exptl_absorpt_correction_type multi-scan
_exptl_absorpt_process_details
;
Blessing,R.H. Acta Cryst. (1995), A51, 33-38
;
_exptl_crystal_colour green
_exptl_crystal_density_diffrn 1.655
_exptl_crystal_density_method 'not measured'
_exptl_crystal_description hexagon
_exptl_crystal_F_000 1992
_exptl_crystal_size_max 0.536
_exptl_crystal_size_mid 0.382
_exptl_crystal_size_min 0.054
_refine_diff_density_max 1.187
_refine_diff_density_min -0.686
_refine_diff_density_rms 0.117
_refine_ls_extinction_method none
_refine_ls_goodness_of_fit_ref 0.971
_refine_ls_hydrogen_treatment mixed
_refine_ls_matrix_type fullcycle
_refine_ls_number_parameters 500
_refine_ls_number_reflns 7652
_refine_ls_number_restraints 21
_refine_ls_restrained_S_all 0.971
_refine_ls_R_factor_all 0.1264
_refine_ls_R_factor_gt 0.0666
_refine_ls_shift/su_max 0.003
_refine_ls_shift/su_mean 0.000
_refine_ls_structure_factor_coef Fsqd
_refine_ls_weighting_details 'calc w=1/[\s^2^(Fo^2^)+(0.1032P)^2^+0.0000P] where P=(Fo^2^+2Fc^2^)/3'
_refine_ls_weighting_scheme calc
_refine_ls_wR_factor_gt 0.1678
_refine_ls_wR_factor_ref 0.1913
_reflns_number_gt 4377
_reflns_number_total 7652
_reflns_threshold_expression >2sigma(I)
_cod_data_source_file ic034565isi20030526_085642.cif
_cod_data_source_block complex_1
_cod_original_cell_volume 3919.9(13)
_cod_original_formula_sum 'C37 H38 Cl Cu3 N6 O11.50'
_cod_database_code 4314198

loop_
_symmetry_equiv_pos_as_xyz
'x, y, z'
'-x, y+1/2, -z+1/2'
'-x, -y, -z'
'x, -y-1/2, z-1/2'

loop_
_atom_site_label
_atom_site_type_symbol
_atom_site_fract_x
_atom_site_fract_y
_atom_site_fract_z
_atom_site_U_iso_or_equiv
_atom_site_adp_type
_atom_site_occupancy
_atom_site_symmetry_multiplicity
_atom_site_calc_flag
_atom_site_refinement_flags
_atom_site_disorder_assembly
_atom_site_disorder_group
Cu1 Cu 0.33650(6) 0.07822(4) 0.36245(6) 0.0376(2) Uani 1 1 d . . .
Cu2 Cu 0.20813(6) 0.06061(4) 0.16038(5) 0.0377(2) Uani 1 1 d . . .
Cu3 Cu 0.42166(6) 0.13699(4) 0.19091(5) 0.0385(2) Uani 1 1 d . . .
O2 O 0.2132(3) 0.0509(2) 0.2936(3) 0.0383(11) Uani 1 1 d . . .
O4 O 0.2793(3) 0.1520(2) 0.1797(3) 0.0430(12) Uani 1 1 d . . .
C6 C 0.5418(5) -0.0068(4) 0.3970(4) 0.0420(17) Uani 1 1 d . . .
O6 O 0.3754(3) 0.0461(2) 0.1580(3) 0.0430(12) Uani 1 1 d . . .
C1 C 0.5455(5) 0.0674(4) 0.4050(4) 0.0412(17) Uani 1 1 d . . .
O1 O 0.4682(3) 0.1081(2) 0.3900(3) 0.0475(12) Uani 1 1 d . . .
N3 N 0.4450(4) 0.2330(3) 0.2323(4) 0.0405(14) Uani 1 1 d . . .
C18 C 0.2288(5) 0.2103(4) 0.1807(4) 0.0369(16) Uani 1 1 d . . .
N1 N 0.3694(4) -0.0197(3) 0.3517(4) 0.0400(14) Uani 1 1 d . . .
N2 N 0.1307(4) -0.0230(3) 0.1561(4) 0.0373(13) Uani 1 1 d . . .
N4 N 0.5584(4) 0.1112(3) 0.1807(4) 0.0404(14) Uani 1 1 d . . .
O3 O 0.1817(4) 0.0754(2) 0.0319(3) 0.0508(13) Uani 1 1 d . . .
O5 O 0.5799(4) 0.2619(4) 0.1194(4) 0.0787(18) Uani 1 1 d . . .
H5A H 0.6248 0.2741 0.0923 0.118 Uiso 1 1 calc R . .
C11 C 0.0973(5) -0.0569(3) 0.0842(5) 0.0402(17) Uani 1 1 d . . .
H11 H 0.0604 -0.0964 0.0911 0.048 Uiso 1 1 calc R . .
C9 C 0.1930(5) -0.0195(4) 0.3148(5) 0.0427(17) Uani 1 1 d . . .
H9 H 0.1729 -0.0211 0.3756 0.051 Uiso 1 1 calc R . .
C34 C 0.4206(5) -0.0067(4) 0.1258(4) 0.0357(16) Uani 1 1 d . . .
C17 C 0.1531(5) 0.0268(4) -0.0274(5) 0.0414(17) Uani 1 1 d . . .
C29 C 0.5206(5) -0.0066(4) 0.1243(4) 0.0399(16) Uani 1 1 d . . .
C28 C 0.5831(5) 0.0524(4) 0.1528(5) 0.0444(18) Uani 1 1 d . . .
H28 H 0.6491 0.0462 0.1502 0.053 Uiso 1 1 calc R . .
C27 C 0.6410(5) 0.1604(4) 0.2069(5) 0.053(2) Uani 1 1 d . . .
H27A H 0.6891 0.1526 0.1664 0.063 Uiso 1 1 calc R . .
H27B H 0.6711 0.1485 0.2679 0.063 Uiso 1 1 calc R . .
C23 C 0.2753(5) 0.2752(4) 0.2040(4) 0.0392(17) Uani 1 1 d . . .
C26 C 0.6174(5) 0.2366(4) 0.2053(5) 0.054(2) Uani 1 1 d . . .
H26 H 0.6777 0.2619 0.2259 0.065 Uiso 1 1 calc R . .
C24 C 0.3796(6) 0.2802(4) 0.2310(4) 0.0443(18) Uani 1 1 d . . .
H24 H 0.4024 0.3241 0.2502 0.053 Uiso 1 1 calc R . .
C8 C 0.2878(5) -0.0628(3) 0.3159(5) 0.0426(18) Uani 1 1 d . . .
H8A H 0.2852 -0.1037 0.3538 0.051 Uiso 1 1 calc R . .
H8B H 0.2946 -0.0779 0.2547 0.051 Uiso 1 1 calc R . .
C31 C 0.5108(6) -0.1200(4) 0.0521(5) 0.054(2) Uani 1 1 d . . .
H31 H 0.5400 -0.1576 0.0272 0.065 Uiso 1 1 calc R . .
C33 C 0.3685(5) -0.0656(3) 0.0902(5) 0.0420(17) Uani 1 1 d . . .
H33 H 0.3017 -0.0671 0.0913 0.050 Uiso 1 1 calc R . .
C10 C 0.1102(5) -0.0455(4) 0.2464(5) 0.0441(18) Uani 1 1 d . . .
H10A H 0.1060 -0.0958 0.2489 0.053 Uiso 1 1 calc R . .
H10B H 0.0490 -0.0260 0.2591 0.053 Uiso 1 1 calc R . .
C12 C 0.1128(5) -0.0379(4) -0.0068(5) 0.0404(17) Uani 1 1 d . . .
C25 C 0.5445(5) 0.2553(4) 0.2682(5) 0.056(2) Uani 1 1 d . . .
H25A H 0.5637 0.2337 0.3270 0.067 Uiso 1 1 calc R . .
H25B H 0.5450 0.3053 0.2771 0.067 Uiso 1 1 calc R . .
c30 C 0.5655(6) -0.0645(4) 0.0867(5) 0.054(2) Uani 1 1 d . . .
H30 H 0.6323 -0.0645 0.0856 0.065 Uiso 1 1 calc R . .
C2 C 0.6364(5) 0.0979(4) 0.4305(5) 0.0470(19) Uani 1 1 d . . .
H2 H 0.6400 0.1459 0.4382 0.056 Uiso 1 1 calc R . .
C13 C 0.0871(5) -0.0877(4) -0.0759(5) 0.052(2) Uani 1 1 d . . .
H13 H 0.0607 -0.1302 -0.0619 0.063 Uiso 1 1 calc R . .
C15 C 0.1370(5) -0.0096(5) -0.1852(5) 0.055(2) Uani 1 1 d . . .
H15 H 0.1449 0.0000 -0.2452 0.066 Uiso 1 1 calc R . .
C7 C 0.4552(5) -0.0456(4) 0.3697(4) 0.0414(17) Uani 1 1 d . . .
H7 H 0.4613 -0.0936 0.3645 0.050 Uiso 1 1 calc R . .
C19 C 0.1290(6) 0.2106(4) 0.1571(5) 0.054(2) Uani 1 1 d . . .
H19 H 0.0965 0.1691 0.1419 0.064 Uiso 1 1 calc R . .
C3 C 0.7212(6) 0.0596(5) 0.4448(5) 0.059(2) Uani 1 1 d . . .
H3 H 0.7807 0.0821 0.4585 0.071 Uiso 1 1 calc R . .
C5 C 0.6301(6) -0.0442(4) 0.4141(5) 0.050(2) Uani 1 1 d . . .
H5 H 0.6285 -0.0924 0.4084 0.060 Uiso 1 1 calc R . .
C14 C 0.1014(6) -0.0732(5) -0.1642(5) 0.063(3) Uani 1 1 d . . .
H14 H 0.0868 -0.1065 -0.2095 0.076 Uiso 1 1 calc R . .
C32 C 0.4116(6) -0.1196(4) 0.0546(5) 0.0476(19) Uani 1 1 d . . .
H32 H 0.3742 -0.1573 0.0313 0.057 Uiso 1 1 calc R . .
C22 C 0.2187(6) 0.3345(4) 0.2039(5) 0.055(2) Uani 1 1 d . . .
H22 H 0.2488 0.3766 0.2211 0.066 Uiso 1 1 calc R . .
C21 C 0.1222(7) 0.3335(4) 0.1800(6) 0.067(2) Uani 1 1 d . . .
H21 H 0.0862 0.3743 0.1799 0.080 Uiso 1 1 calc R . .
C4 C 0.7178(6) -0.0123(5) 0.4387(5) 0.058(2) Uani 1 1 d . . .
H4 H 0.7744 -0.0385 0.4512 0.069 Uiso 1 1 calc R . .
C16 C 0.1609(5) 0.0399(4) -0.1204(5) 0.0471(19) Uani 1 1 d . . .
H16 H 0.1828 0.0831 -0.1373 0.057 Uiso 1 1 calc R . .
C20 C 0.0772(6) 0.2717(5) 0.1559(6) 0.065(2) Uani 1 1 d . . .
H20 H 0.0103 0.2710 0.1383 0.078 Uiso 1 1 calc R . .
N6 N 0.1802(5) 0.2455(4) 0.4285(5) 0.0632(19) Uani 1 1 d . . .
H6 H 0.1257 0.2664 0.4298 0.076 Uiso 1 1 calc R . .
C35 C 0.2686(6) 0.2703(4) 0.4626(5) 0.054(2) Uani 1 1 d . . .
H35 H 0.2822 0.3129 0.4911 0.064 Uiso 1 1 calc R . .
C37 C 0.1918(6) 0.1826(4) 0.3923(5) 0.054(2) Uani 1 1 d . . .
H37 H 0.1418 0.1551 0.3634 0.064 Uiso 1 1 calc R . .
C36 C 0.3334(6) 0.2207(4) 0.4470(5) 0.0469(18) Uani 1 1 d . . .
H36 H 0.4005 0.2236 0.4630 0.056 Uiso 1 1 calc R . .
N5 N 0.2844(4) 0.1657(3) 0.4037(4) 0.0425(14) Uani 1 1 d . . .
Cl1 Cl 0.1068(2) 0.74038(16) 0.1361(2) 0.0991(9) Uani 1 1 d D . .
o11 O 0.1210(8) 0.7558(6) 0.2290(7) 0.213(5) Uiso 1 1 d D . .
o12 O 0.1903(7) 0.7590(6) 0.1014(8) 0.201(5) Uiso 1 1 d D . .
o13 O 0.0897(10) 0.6703(6) 0.1274(10) 0.270(7) Uiso 1 1 d D . .
o14 O 0.0292(6) 0.7764(4) 0.0922(6) 0.135(3) Uiso 1 1 d D . .
o7 O 0.7756 0.2700 0.0800 0.129 Uiso 1 1 d . . .
o8 O 1.0000 0.0000 0.5000 0.273 Uiso 1 2 d S . .

loop_
_atom_site_aniso_label
_atom_site_aniso_U_11
_atom_site_aniso_U_22
_atom_site_aniso_U_33
_atom_site_aniso_U_23
_atom_site_aniso_U_13
_atom_site_aniso_U_12
Cu1 0.0356(5) 0.0359(5) 0.0402(5) -0.0022(4) 0.0014(4) 0.0006(4)
Cu2 0.0377(5) 0.0348(5) 0.0390(5) -0.0017(4) 0.0000(4) -0.0080(4)
Cu3 0.0350(5) 0.0386(5) 0.0422(5) -0.0037(4) 0.0063(4) -0.0066(4)
O2 0.038(3) 0.038(3) 0.037(3) 0.001(2) 0.001(2) -0.001(2)
O4 0.036(3) 0.037(3) 0.055(3) -0.006(2) 0.003(2) -0.005(2)
C6 0.036(4) 0.059(5) 0.031(4) 0.002(3) 0.007(3) 0.001(4)
O6 0.035(3) 0.037(3) 0.059(3) -0.011(2) 0.013(2) -0.007(2)
C1 0.039(4) 0.051(5) 0.034(4) 0.002(3) 0.008(3) 0.000(4)
O1 0.036(3) 0.038(3) 0.068(3) -0.004(2) 0.004(2) -0.007(2)
N3 0.038(3) 0.045(4) 0.039(3) -0.002(3) 0.007(3) -0.009(3)
C18 0.041(4) 0.038(4) 0.033(4) 0.001(3) 0.012(3) 0.004(3)
N1 0.039(3) 0.042(4) 0.037(3) 0.003(3) 0.000(3) -0.002(3)
N2 0.035(3) 0.036(3) 0.040(3) 0.000(3) 0.002(3) -0.006(3)
N4 0.036(3) 0.047(4) 0.037(3) 0.005(3) 0.002(3) -0.005(3)
O3 0.071(4) 0.042(3) 0.037(3) 0.003(2) 0.001(2) -0.018(3)
O5 0.081(5) 0.084(5) 0.076(4) 0.001(4) 0.031(4) -0.016(4)
C11 0.036(4) 0.031(4) 0.052(4) 0.005(3) 0.000(3) -0.005(3)
C9 0.042(4) 0.048(5) 0.038(4) 0.004(3) 0.005(3) -0.006(4)
c34 0.035(4) 0.044(4) 0.030(3) 0.004(3) 0.009(3) 0.001(3)
C17 0.037(4) 0.041(4) 0.044(4) -0.002(3) -0.006(3) 0.003(3)
C29 0.040(4) 0.041(4) 0.040(4) 0.007(3) 0.008(3) 0.001(3)
C28 0.030(4) 0.052(5) 0.052(5) 0.011(4) 0.007(3) 0.010(3)
C27 0.038(4) 0.061(5) 0.059(5) 0.011(4) 0.003(4) -0.010(4)
C23 0.044(4) 0.039(4) 0.037(4) -0.006(3) 0.012(3) -0.007(3)
C26 0.039(4) 0.063(5) 0.058(5) 0.012(4) -0.003(4) -0.010(4)
C24 0.060(5) 0.039(4) 0.035(4) -0.003(3) 0.010(3) -0.015(4)
C8 0.046(4) 0.034(4) 0.046(4) -0.003(3) -0.001(3) -0.001(3)
c31 0.066(6) 0.042(5) 0.056(5) 0.009(4) 0.013(4) 0.016(4)
c33 0.040(4) 0.038(4) 0.049(4) 0.000(3) 0.011(3) -0.007(3)
C10 0.041(4) 0.042(4) 0.049(4) 0.001(3) 0.009(3) -0.011(3)
C12 0.036(4) 0.039(4) 0.044(4) 0.000(3) -0.004(3) 0.003(3)
C25 0.053(5) 0.056(5) 0.056(5) -0.007(4) -0.003(4) -0.012(4)
C30 0.036(4) 0.055(5) 0.069(5) 0.007(4) 0.004(4) 0.014(4)
C2 0.043(4) 0.050(5) 0.047(4) 0.008(4) 0.003(4) -0.006(4)
C13 0.052(5) 0.046(5) 0.053(5) -0.007(4) -0.013(4) 0.002(4)
C15 0.041(4) 0.080(6) 0.043(5) -0.001(4) 0.002(4) 0.002(4)
C7 0.050(5) 0.037(4) 0.037(4) 0.000(3) 0.003(3) 0.005(3)
C19 0.046(5) 0.052(5) 0.064(5) -0.011(4) 0.012(4) -0.003(4)
C3 0.049(5) 0.082(7) 0.044(5) 0.014(4) -0.001(4) -0.013(5)
C5 0.053(5) 0.053(5) 0.043(4) 0.001(4) 0.005(4) 0.015(4)
C14 0.062(6) 0.076(6) 0.047(5) -0.024(5) -0.012(4) 0.021(5)
C32 0.061(5) 0.030(4) 0.050(5) 0.000(3) 0.002(4) 0.000(4)
C22 0.060(6) 0.039(5) 0.070(5) -0.007(4) 0.024(4) -0.002(4)
C21 0.065(6) 0.047(5) 0.090(7) -0.007(5) 0.019(5) 0.012(5)
C4 0.040(5) 0.080(7) 0.052(5) 0.009(4) 0.004(4) 0.010(4)
C16 0.043(4) 0.055(5) 0.043(4) 0.001(4) 0.004(3) -0.004(4)
C20 0.043(5) 0.063(6) 0.089(7) -0.002(5) 0.007(4) 0.011(4)
N6 0.054(4) 0.066(5) 0.070(5) -0.003(4) 0.012(4) 0.022(4)
C35 0.065(6) 0.046(5) 0.052(5) -0.008(4) 0.014(4) 0.000(4)
C37 0.047(5) 0.056(5) 0.058(5) -0.010(4) 0.007(4) 0.010(4)
C36 0.056(5) 0.042(4) 0.044(4) -0.005(3) 0.011(4) -0.001(4)
N5 0.043(4) 0.047(4) 0.036(3) -0.002(3) 0.002(3) 0.003(3)
Cl1 0.090(2) 0.098(2) 0.111(2) 0.0360(18) 0.0189(17) 0.0258(17)

loop_
_atom_type_symbol
_atom_type_description
_atom_type_scat_dispersion_real
_atom_type_scat_dispersion_imag
_atom_type_scat_source
C C 0.0033 0.0016 'International Tables Vol C Tables 4.2.6.8 and 6.1.1.4'
H H 0.0000 0.0000 'International Tables Vol C Tables 4.2.6.8 and 6.1.1.4'
N N 0.0061 0.0033 'International Tables Vol C Tables 4.2.6.8 and 6.1.1.4'
O O 0.0106 0.0060 'International Tables Vol C Tables 4.2.6.8 and 6.1.1.4'
Cu Cu 0.3201 1.2651 'International Tables Vol C Tables 4.2.6.8 and 6.1.1.4'
Cl Cl 0.1484 0.1585 'International Tables Vol C Tables 4.2.6.8 and 6.1.1.4'

loop_
_geom_angle_atom_site_label_1
_geom_angle_atom_site_label_2
_geom_angle_atom_site_label_3
_geom_angle
_geom_angle_site_symmetry_1
_geom_angle_site_symmetry_3
_geom_angle_publ_flag
O1 Cu1 O2 160.8(2) . . ?
O1 Cu1 N1 94.6(2) . . ?
O2 Cu1 N1 84.0(2) . . ?
O1 Cu1 N5 93.4(2) . . ?
O2 Cu1 N5 93.4(2) . . ?
N1 Cu1 N5 162.6(2) . . ?
O3 Cu2 N2 93.5(2) . . ?
O3 Cu2 O2 170.5(2) . . ?
N2 Cu2 O2 84.1(2) . . ?
O3 Cu2 O4 92.04(19) . . ?
N2 Cu2 O4 171.9(2) . . ?
O2 Cu2 O4 89.45(19) . . ?
O3 Cu2 O6 93.3(2) . . ?
N2 Cu2 O6 116.7(2) . . ?
O2 Cu2 O6 96.03(17) . . ?
O4 Cu2 O6 68.84(17) . . ?
O6 Cu3 N3 169.1(2) . . ?
O6 Cu3 O4 79.30(19) . . ?
N3 Cu3 O4 90.5(2) . . ?
O6 Cu3 N4 92.5(2) . . ?
N3 Cu3 N4 98.1(2) . . ?
O4 Cu3 N4 169.1(2) . . ?
C9 O2 Cu1 109.1(4) . . ?
C9 O2 Cu2 109.2(4) . . ?
Cu1 O2 Cu2 114.1(2) . . ?
C18 O4 Cu3 130.2(4) . . ?
C18 O4 Cu2 119.3(4) . . ?
Cu3 O4 Cu2 110.4(2) . . ?
C5 C6 C7 117.5(7) . . ?
C5 C6 C1 118.1(7) . . ?
C7 C6 C1 124.3(6) . . ?
c34 O6 Cu3 129.8(4) . . ?
c34 O6 Cu2 128.3(4) . . ?
Cu3 O6 Cu2 100.8(2) . . ?
O1 C1 C2 118.7(7) . . ?
O1 C1 C6 123.8(6) . . ?
C2 C1 C6 117.5(7) . . ?
C1 O1 Cu1 126.2(4) . . ?
C24 N3 C25 115.1(6) . . ?
C24 N3 Cu3 125.3(5) . . ?
C25 N3 Cu3 119.6(5) . . ?
O4 C18 C19 121.0(6) . . ?
O4 C18 C23 121.4(6) . . ?
C19 C18 C23 117.5(6) . . ?
C7 N1 C8 120.8(6) . . ?
C7 N1 Cu1 125.3(5) . . ?
C8 N1 Cu1 113.8(4) . . ?
C11 N2 C10 121.1(6) . . ?
C11 N2 Cu2 125.9(5) . . ?
C10 N2 Cu2 113.0(4) . . ?
C28 N4 C27 114.6(6) . . ?
C28 N4 Cu3 123.5(5) . . ?
C27 N4 Cu3 121.9(5) . . ?
C17 O3 Cu2 124.3(4) . . ?
N2 C11 C12 124.6(6) . . ?
O2 C9 C10 108.7(5) . . ?
O2 C9 C8 108.5(5) . . ?
C10 C9 C8 113.3(6) . . ?
O6 c34 C29 122.1(6) . . ?
O6 c34 c33 120.7(6) . . ?
C29 c34 c33 117.3(6) . . ?
O3 C17 C12 125.2(7) . . ?
O3 C17 C16 118.0(6) . . ?
C12 C17 C16 116.8(6) . . ?
c34 C29 c30 119.7(7) . . ?
c34 C29 C28 123.6(7) . . ?
c30 C29 C28 116.6(6) . . ?
N4 C28 C29 127.8(7) . . ?
N4 C27 C26 117.1(6) . . ?
C22 C23 C18 118.8(7) . . ?
C22 C23 C24 119.4(6) . . ?
C18 C23 C24 121.8(6) . . ?
O5 C26 C27 114.1(7) . . ?
O5 C26 C25 106.4(6) . . ?
C27 C26 C25 112.7(7) . . ?
N3 C24 C23 129.3(6) . . ?
N1 C8 C9 108.5(5) . . ?
c30 c31 C32 119.3(7) . . ?
C32 c33 c34 122.4(7) . . ?
N2 C10 C9 106.8(5) . . ?
C13 C12 C17 120.6(7) . . ?
C13 C12 C11 116.9(7) . . ?
C17 C12 C11 122.6(6) . . ?
N3 C25 C26 112.5(6) . . ?
c31 c30 C29 120.4(7) . . ?
C3 C2 C1 122.5(7) . . ?
C14 C13 C12 119.7(8) . . ?
C16 C15 C14 121.6(8) . . ?
N1 C7 C6 125.3(7) . . ?
C20 C19 C18 120.8(7) . . ?
C2 C3 C4 120.2(7) . . ?
C4 C5 C6 122.6(8) . . ?
C15 C14 C13 120.0(7) . . ?
c33 C32 c31 121.0(7) . . ?
C21 C22 C23 122.4(8) . . ?
C22 C21 C20 119.2(8) . . ?
C5 C4 C3 119.0(8) . . ?
C15 C16 C17 121.2(7) . . ?
C21 C20 C19 121.3(8) . . ?
C37 N6 C35 108.4(7) . . ?
N6 C35 C36 106.3(7) . . ?
N5 C37 N6 109.9(7) . . ?
C35 C36 N5 108.9(7) . . ?
C37 N5 C36 106.5(6) . . ?
C37 N5 Cu1 124.6(5) . . ?
C36 N5 Cu1 128.9(5) . . ?
o14 Cl1 o13 109.7(7) . . ?
o14 Cl1 o12 109.8(6) . . ?
o13 Cl1 o12 111.3(7) . . ?
o14 Cl1 o11 110.9(6) . . ?
o13 Cl1 o11 107.5(7) . . ?
o12 Cl1 o11 107.5(7) . . ?

loop_
_geom_bond_atom_site_label_1
_geom_bond_atom_site_label_2
_geom_bond_distance
_geom_bond_site_symmetry_2
_geom_bond_publ_flag
Cu1 O1 1.906(5) . ?
Cu1 O2 1.940(4) . ?
Cu1 N1 1.949(6) . ?
Cu1 N5 1.962(6) . ?
Cu2 O3 1.911(5) . ?
Cu2 N2 1.931(5) . ?
Cu2 O2 1.975(4) . ?
Cu2 O4 2.016(4) . ?
Cu2 O6 2.344(5) . ?
Cu3 O6 1.902(4) . ?
Cu3 N3 1.957(6) . ?
Cu3 O4 1.982(5) . ?
Cu3 N4 1.988(6) . ?
O2 C9 1.427(8) . ?
O4 C18 1.323(8) . ?
C6 C5 1.413(10) . ?
C6 C7 1.426(9) . ?
C6 C1 1.433(10) . ?
O6 c34 1.317(8) . ?
C1 O1 1.322(8) . ?
C1 C2 1.395(9) . ?
N3 C24 1.282(9) . ?
N3 C25 1.474(8) . ?
C18 C19 1.382(9) . ?
C18 C23 1.426(9) . ?
N1 C7 1.285(8) . ?
N1 C8 1.444(8) . ?
N2 C11 1.280(8) . ?
N2 C10 1.471(8) . ?
N4 C28 1.267(8) . ?
N4 C27 1.496(8) . ?
O3 C17 1.307(8) . ?
O5 C26 1.397(9) . ?
C11 C12 1.443(10) . ?
C9 C10 1.509(9) . ?
C9 C8 1.555(9) . ?
c34 C29 1.392(9) . ?
c34 c33 1.406(9) . ?
C17 C12 1.414(9) . ?
C17 C16 1.421(10) . ?
C29 c30 1.427(10) . ?
C29 C28 1.454(10) . ?
C27 C26 1.500(10) . ?
C23 C22 1.385(10) . ?
C23 C24 1.452(10) . ?
C26 C25 1.512(11) . ?
c31 c30 1.368(10) . ?
c31 C32 1.382(10) . ?
c33 C32 1.343(9) . ?
C12 C13 1.412(9) . ?
C2 C3 1.380(10) . ?
C13 C14 1.380(11) . ?
C15 C16 1.361(10) . ?
C15 C14 1.370(11) . ?
C19 C20 1.376(10) . ?
C3 C4 1.385(11) . ?
C5 C4 1.367(10) . ?
C22 C21 1.338(11) . ?
C21 C20 1.365(11) . ?
N6 C37 1.341(9) . ?
N6 C35 1.348(10) . ?
C35 C36 1.352(10) . ?
C37 N5 1.314(9) . ?
C36 N5 1.368(8) . ?
Cl1 o14 1.368(8) . ?
Cl1 o13 1.372(10) . ?
Cl1 o12 1.378(9) . ?
Cl1 o11 1.396(9) . ?

loop_
_geom_torsion_atom_site_label_1
_geom_torsion_atom_site_label_2
_geom_torsion_atom_site_label_3
_geom_torsion_atom_site_label_4
_geom_torsion
_geom_torsion_site_symmetry_1
_geom_torsion_site_symmetry_2
_geom_torsion_site_symmetry_3
_geom_torsion_site_symmetry_4
_geom_torsion_publ_flag
Cu2 O2 O4 N2 3.62(16) . . . . ?
O2 O4 N2 O3 176.2(3) . . . . ?
Cu3 O4 O6 N3 2.80(15) . . . . ?
O4 O6 N3 N4 -169.7(3) . . . . ?
Cu1 O2 O1 N1 84.8(6) . . . . ?
O2 O1 N1 N5 -24.8(2) . . . . ?
